data_1530803
loop_
_publ_author_name
'Soldatov, E.A.'
'Kuz'min, E.A.'
'Ilyukhin, V.V.'
'Belov, N.V.'

_publ_section_title
;
 Determination of the crystal structure of rubidium iodate di-iodic acid
 Rb I O3 (H I O3)2 without using fourier series
;
_journal_name_full 'Doklady Akademii Nauk SSSR'
_journal_page_first 615
_journal_page_last 618
_journal_volume 252
_journal_year 1980
_chemical_formula_sum 'H2 I3 O9 Rb'
_chemical_name_systematic 'Rb I O3 (H I O3)2'
_space_group_IT_number 2
_symmetry_space_group_name_Hall '-P 1'
_symmetry_space_group_name_H-M 'P -1'
_cell_angle_alpha 108.55
_cell_angle_beta 120.16
_cell_angle_gamma 94.49
_cell_formula_units_Z 2
_cell_length_a 8.25
_cell_length_b 8.238
_cell_length_c 8.21
_cell_volume 437.656
_citation_journal_id_ASTM DANKAS
_cod_data_source_file Soldatov_DANKAS_1980_568.cif
_cod_data_source_block H2I3O9Rb1
_cod_original_cell_volume 437.6557
_cod_original_formula_sum 'H2 I3 O9 Rb1'
_cod_database_code 1530803

loop_
_symmetry_equiv_pos_as_xyz
x,y,z
-x,-y,-z

loop_
_atom_site_label
_atom_site_type_symbol
_atom_site_fract_x
_atom_site_fract_y
_atom_site_fract_z
_atom_site_occupancy
_atom_site_U_iso_or_equiv
O2 O-2 0.1649 0.7333 0.7014 1 0.0
I3 I+5 0.2396 0.6813 0.4195 1 0.0
O1 O-2 0.7526 0.5198 0.1358 1 0.0
O4 O-2 -0.0218 0.1372 0.7339 1 0.0
O5 O-2 0.8195 0.9472 0.9439 1 0.0
O3 O-2 0.9581 0.6352 0.8215 1 0.0
O6 O-2 0.3897 0.1531 0.8935 1 0.0
O8 O-2 0.4003 0.9225 0.6319 1 0.0
I2 I+5 0.2189 0.233 0.9725 1 0.0
O7 O-2 0.3287 0.6757 0.2539 1 0.0
O9 O-2 0.4258 0.5874 0.598 1 0.0
Rb1 Rb+1 0.2495 0.2205 0.543 1 0.0
I1 I+5 0.7796 0.2978 0.0717 1 0.0
